data_4025361
loop_
_publ_author_name
'Yusuke Kobayashi'
'Kosuke Katagiri'
'Isao Azumaya'
'Takashi Harayama'

_publ_contact_author_address
;Tokushima Bunri University
Shido 1314-1, Sanuki, Kagawa, Japan
;
_publ_contact_author_email ykobayashi@kph.bunri-u.ac.jp
_publ_contact_author_fax '+81 87 894 0181'
_publ_contact_author_name 'Yusuke Kobayashi'
_publ_contact_author_phone '+81 87 894 5111'
_publ_section_title
;
 Trifluoroacetylation-Induced Houben-Hoesch-Type Cyclization of
 Cyanoacetanilides: Increased Nucleophilicity of CN Groups
;
_journal_name_full 'Journal of Organic Chemistry'
_journal_page_first 2741
_journal_page_last 2744
_journal_paper_doi 10.1021/jo100220m
_journal_volume 75
_journal_year 2010
_chemical_formula_sum 'C12 H12 N2 O2'
_chemical_formula_weight 216.24
_chemical_name_systematic
; 
 ? 
;
_space_group_IT_number 2
_symmetry_cell_setting triclinic
_symmetry_space_group_name_Hall '-P 1'
_symmetry_space_group_name_H-M 'P -1'
_atom_sites_solution_hydrogens geom
_atom_sites_solution_primary direct
_atom_sites_solution_secondary difmap
_audit_creation_method SHELXL-97
_cell_angle_alpha 89.029(15)
_cell_angle_beta 75.838(17)
_cell_angle_gamma 85.883(17)
_cell_formula_units_Z 2
_cell_length_a 7.095(9)
_cell_length_b 8.508(11)
_cell_length_c 9.717(13)
_cell_measurement_reflns_used 1992
_cell_measurement_temperature 120
_cell_measurement_theta_max 28.08
_cell_measurement_theta_min 2.40
_cell_volume 567.3(13)
_computing_cell_refinement 'Smart (Bruker AXS)'
_computing_data_collection 'Smart (Bruker AXS)'
_computing_data_reduction 'SAINT (Bruker AXS, 2004)'
_computing_molecular_graphics 'XSHEL (Bruker AXS,2002)'
_computing_publication_material 'XCIF (Bruker AXS, 2001)'
_computing_structure_refinement 'SHELXL-97 (Sheldrick, 1997)'
_computing_structure_solution 'SHELXS-97 (Sheldrick, 1997)'
_diffrn_ambient_temperature 120
_diffrn_detector_area_resol_mean 8.333
_diffrn_measured_fraction_theta_full 0.964
_diffrn_measured_fraction_theta_max 0.857
_diffrn_measurement_device_type 'Bruker Smart1000 CCD area detector'
_diffrn_measurement_method 'omega scans'
_diffrn_radiation_monochromator graphite
_diffrn_radiation_source 'fine-focus sealed tube'
_diffrn_radiation_type MoK\a
_diffrn_radiation_wavelength 0.71073
_diffrn_reflns_av_R_equivalents 0.0278
_diffrn_reflns_av_sigmaI/netI 0.0438
_diffrn_reflns_limit_h_max 9
_diffrn_reflns_limit_h_min -3
_diffrn_reflns_limit_k_max 10
_diffrn_reflns_limit_k_min -10
_diffrn_reflns_limit_l_max 12
_diffrn_reflns_limit_l_min -12
_diffrn_reflns_number 3242
_diffrn_reflns_theta_full 25.00
_diffrn_reflns_theta_max 28.29
_diffrn_reflns_theta_min 2.16
_exptl_absorpt_coefficient_mu 0.088
_exptl_absorpt_correction_T_max 0.9869
_exptl_absorpt_correction_T_min 0.9656
_exptl_absorpt_correction_type empirical
_exptl_absorpt_process_details
;
SADABS Sheldrick 1996
;
_exptl_crystal_colour colorless
_exptl_crystal_density_diffrn 1.266
_exptl_crystal_density_method 'not measured'
_exptl_crystal_description prismatic
_exptl_crystal_F_000 228
_exptl_crystal_size_max 0.40
_exptl_crystal_size_mid 0.20
_exptl_crystal_size_min 0.15
_refine_diff_density_max 0.552
_refine_diff_density_min -0.410
_refine_diff_density_rms 0.097
_refine_ls_extinction_method none
_refine_ls_goodness_of_fit_ref 1.179
_refine_ls_hydrogen_treatment constr
_refine_ls_matrix_type full
_refine_ls_number_parameters 148
_refine_ls_number_reflns 2414
_refine_ls_number_restraints 0
_refine_ls_restrained_S_all 1.179
_refine_ls_R_factor_all 0.0710
_refine_ls_R_factor_gt 0.0642
_refine_ls_shift/su_max 0.004
_refine_ls_shift/su_mean 0.000
_refine_ls_structure_factor_coef Fsqd
_refine_ls_weighting_details 'calc w=1/[\s^2^(Fo^2^)+(0.0866P)^2^+0.9234P] where P=(Fo^2^+2Fc^2^)/3'
_refine_ls_weighting_scheme calc
_refine_ls_wR_factor_gt 0.2146
_refine_ls_wR_factor_ref 0.2193
_reflns_number_gt 2091
_reflns_number_total 2414
_reflns_threshold_expression >2sigma(I)
_cod_data_source_file jo100220m_si_002.cif
_cod_data_source_block 0014kka
_cod_depositor_comments
;
The following automatic conversions were performed:

'_symmetry_cell_setting' value 'Triclinic' changed to 'triclinic'
according to the built-in table from CIF Core dictionary named
'cif_core.dic' version 2.4.1 from 2010-06-29.

Automatic conversion script
Id: cif_fix_values 1646 2011-03-28 12:23:43Z adriana 
;
_cod_original_cell_volume 567.2(13)
_cod_original_sg_symbol_H-M 'P -1 '
_cod_database_code 4025361

loop_
_symmetry_equiv_pos_as_xyz
'x, y, z'
'-x, -y, -z'

loop_
_atom_site_label
_atom_site_type_symbol
_atom_site_fract_x
_atom_site_fract_y
_atom_site_fract_z
_atom_site_U_iso_or_equiv
_atom_site_adp_type
_atom_site_occupancy
_atom_site_symmetry_multiplicity
_atom_site_calc_flag
_atom_site_refinement_flags
_atom_site_disorder_assembly
_atom_site_disorder_group
N1 N 0.3235(3) 0.9518(2) 0.3801(2) 0.0180(5) Uani 1 1 d . . .
N2 N 0.3867(4) 0.4958(3) 0.3429(2) 0.0269(5) Uani 1 1 d . . .
O1 O 0.1710(3) 0.9751(2) 0.61217(19) 0.0227(4) Uani 1 1 d . . .
O2 O 0.0670(3) 0.7523(2) 0.76794(19) 0.0269(5) Uani 1 1 d . . .
H2 H 0.0882 0.8455 0.7425 0.040 Uiso 1 1 calc R . .
C8 C 0.2392(3) 0.8861(3) 0.5045(3) 0.0171(5) Uani 1 1 d . . .
C10 C 0.3169(4) 0.5975(3) 0.4205(3) 0.0194(5) Uani 1 1 d . . .
C9 C 0.2274(4) 0.7132(3) 0.5259(3) 0.0175(5) Uani 1 1 d . . .
C1 C 0.3720(4) 0.8693(3) 0.2454(2) 0.0173(5) Uani 1 1 d . . .
C11 C 0.1407(4) 0.6564(3) 0.6600(3) 0.0208(5) Uani 1 1 d . . .
C6 C 0.2227(4) 0.8225(3) 0.1878(3) 0.0229(6) Uani 1 1 d . . .
H6 H 0.0902 0.8441 0.2365 0.027 Uiso 1 1 calc R . .
C7 C 0.3424(4) 1.1237(3) 0.3734(3) 0.0243(6) Uani 1 1 d . . .
H7A H 0.2280 1.1766 0.3483 0.036 Uiso 1 1 calc R . .
H7B H 0.4602 1.1469 0.3014 0.036 Uiso 1 1 calc R . .
H7C H 0.3514 1.1617 0.4661 0.036 Uiso 1 1 calc R . .
C2 C 0.5671(4) 0.8452(3) 0.1723(3) 0.0251(6) Uani 1 1 d . . .
H2A H 0.6671 0.8815 0.2107 0.030 Uiso 1 1 calc R . .
C12 C 0.1227(4) 0.4864(3) 0.6961(3) 0.0287(6) Uani 1 1 d . . .
H12A H 0.2166 0.4519 0.7514 0.043 Uiso 1 1 calc R . .
H12B H 0.1493 0.4244 0.6086 0.043 Uiso 1 1 calc R . .
H12C H -0.0097 0.4711 0.7522 0.043 Uiso 1 1 calc R . .
C5 C 0.2710(5) 0.7433(3) 0.0577(3) 0.0290(6) Uani 1 1 d . . .
H5 H 0.1709 0.7091 0.0183 0.035 Uiso 1 1 calc R . .
C4 C 0.4649(5) 0.7147(3) -0.0143(3) 0.0330(7) Uani 1 1 d . . .
H4 H 0.4970 0.6593 -0.1020 0.040 Uiso 1 1 calc R . .
C3 C 0.6135(5) 0.7671(4) 0.0420(3) 0.0321(7) Uani 1 1 d . . .
H3 H 0.7458 0.7494 -0.0087 0.039 Uiso 1 1 calc R . .

loop_
_atom_site_aniso_label
_atom_site_aniso_U_11
_atom_site_aniso_U_22
_atom_site_aniso_U_33
_atom_site_aniso_U_23
_atom_site_aniso_U_13
_atom_site_aniso_U_12
N1 0.0231(11) 0.0138(10) 0.0168(10) -0.0018(8) -0.0045(8) 0.0003(8)
N2 0.0391(14) 0.0176(11) 0.0219(11) 0.0001(9) -0.0041(10) 0.0000(10)
O1 0.0262(10) 0.0214(10) 0.0187(9) -0.0073(7) -0.0031(7) 0.0027(7)
O2 0.0291(10) 0.0331(11) 0.0156(9) -0.0003(8) 0.0001(7) -0.0021(8)
C8 0.0163(11) 0.0179(12) 0.0177(11) -0.0034(9) -0.0057(9) 0.0017(9)
C10 0.0229(12) 0.0178(12) 0.0165(11) 0.0028(9) -0.0027(9) -0.0023(9)
C9 0.0183(11) 0.0181(12) 0.0159(11) -0.0015(9) -0.0043(9) 0.0003(9)
C1 0.0241(12) 0.0137(11) 0.0131(11) 0.0016(8) -0.0027(9) -0.0002(9)
C11 0.0180(11) 0.0264(14) 0.0183(12) 0.0019(10) -0.0052(9) -0.0017(10)
C6 0.0280(13) 0.0204(13) 0.0201(12) 0.0006(10) -0.0063(10) -0.0002(10)
C7 0.0308(14) 0.0137(12) 0.0298(14) -0.0015(10) -0.0099(11) -0.0011(10)
C2 0.0250(13) 0.0233(13) 0.0246(13) 0.0006(10) -0.0016(10) -0.0016(10)
C12 0.0279(14) 0.0317(16) 0.0248(14) 0.0100(11) -0.0026(11) -0.0059(11)
C5 0.0455(17) 0.0246(14) 0.0193(13) 0.0001(10) -0.0121(12) -0.0042(12)
C4 0.057(2) 0.0240(14) 0.0133(12) 0.0003(10) 0.0000(12) -0.0040(13)
C3 0.0359(16) 0.0275(15) 0.0247(14) 0.0001(11) 0.0075(11) 0.0002(12)

loop_
_atom_type_symbol
_atom_type_description
_atom_type_scat_dispersion_real
_atom_type_scat_dispersion_imag
_atom_type_scat_source
C C 0.0033 0.0016 'International Tables Vol C Tables 4.2.6.8 and 6.1.1.4'
H H 0.0000 0.0000 'International Tables Vol C Tables 4.2.6.8 and 6.1.1.4'
N N 0.0061 0.0033 'International Tables Vol C Tables 4.2.6.8 and 6.1.1.4'
O O 0.0106 0.0060 'International Tables Vol C Tables 4.2.6.8 and 6.1.1.4'

loop_
_geom_angle_atom_site_label_1
_geom_angle_atom_site_label_2
_geom_angle_atom_site_label_3
_geom_angle
_geom_angle_site_symmetry_1
_geom_angle_site_symmetry_3
_geom_angle_publ_flag
C8 N1 C1 124.0(2) . . ?
C8 N1 C7 119.1(2) . . ?
C1 N1 C7 116.2(2) . . ?
C11 O2 H2 109.5 . . ?
O1 C8 N1 118.9(2) . . ?
O1 C8 C9 117.5(2) . . ?
N1 C8 C9 123.5(2) . . ?
N2 C10 C9 175.0(3) . . ?
C11 C9 C10 116.3(2) . . ?
C11 C9 C8 119.2(2) . . ?
C10 C9 C8 124.2(2) . . ?
C2 C1 C6 121.2(2) . . ?
C2 C1 N1 119.2(2) . . ?
C6 C1 N1 119.5(2) . . ?
O2 C11 C9 121.5(3) . . ?
O2 C11 C12 114.0(2) . . ?
C9 C11 C12 124.5(2) . . ?
C1 C6 C5 119.1(3) . . ?
C1 C6 H6 120.4 . . ?
C5 C6 H6 120.4 . . ?
N1 C7 H7A 109.5 . . ?
N1 C7 H7B 109.5 . . ?
H7A C7 H7B 109.5 . . ?
N1 C7 H7C 109.5 . . ?
H7A C7 H7C 109.5 . . ?
H7B C7 H7C 109.5 . . ?
C3 C2 C1 119.1(3) . . ?
C3 C2 H2A 120.5 . . ?
C1 C2 H2A 120.5 . . ?
C11 C12 H12A 109.5 . . ?
C11 C12 H12B 109.5 . . ?
H12A C12 H12B 109.5 . . ?
C11 C12 H12C 109.5 . . ?
H12A C12 H12C 109.5 . . ?
H12B C12 H12C 109.5 . . ?
C4 C5 C6 120.2(3) . . ?
C4 C5 H5 119.9 . . ?
C6 C5 H5 119.9 . . ?
C5 C4 C3 120.2(3) . . ?
C5 C4 H4 119.9 . . ?
C3 C4 H4 119.9 . . ?
C2 C3 C4 120.1(3) . . ?
C2 C3 H3 120.0 . . ?
C4 C3 H3 120.0 . . ?

loop_
_geom_bond_atom_site_label_1
_geom_bond_atom_site_label_2
_geom_bond_distance
_geom_bond_site_symmetry_2
_geom_bond_publ_flag
N1 C8 1.342(4) . ?
N1 C1 1.449(3) . ?
N1 C7 1.478(4) . ?
N2 C10 1.157(4) . ?
O1 C8 1.276(3) . ?
O2 C11 1.318(3) . ?
O2 H2 0.8400 . ?
C8 C9 1.488(4) . ?
C10 C9 1.431(4) . ?
C9 C11 1.393(4) . ?
C1 C2 1.395(4) . ?
C1 C6 1.397(4) . ?
C11 C12 1.489(4) . ?
C6 C5 1.398(4) . ?
C6 H6 0.9500 . ?
C7 H7A 0.9800 . ?
C7 H7B 0.9800 . ?
C7 H7C 0.9800 . ?
C2 C3 1.395(4) . ?
C2 H2A 0.9500 . ?
C12 H12A 0.9800 . ?
C12 H12B 0.9800 . ?
C12 H12C 0.9800 . ?
C5 C4 1.388(5) . ?
C5 H5 0.9500 . ?
C4 C3 1.403(5) . ?
C4 H4 0.9500 . ?
C3 H3 0.9500 . ?

loop_
_cod_related_entry_id
_cod_related_entry_database
_cod_related_entry_code
1 ChemSpider 30659179
